data_4028811
loop_
_publ_author_name
'Ramarao Parella'
'Bojan Gopalakrishnan'
'Srinivasarao Arulananda Babu'

_publ_contact_author_address
;
Department of Chemical Sciences
Indian Institute of Science Education and Research, Mohali, Sector 81,
S. A. S. Nagar, Manauli PO, Punjab, INDIA. 140306.
;
_publ_contact_author_email sababu@iisermohali.ac.in
_publ_contact_author_fax '0091 (172) 2240266'
_publ_contact_author_name 'Babu, S. A.'
_publ_contact_author_phone '0091 (172) 2240124'
_publ_section_title
;
 Direct Bis-Arylation of Cyclobutanecarboxamide via Double C-H Activation:
 An Auxiliary-Aided Diastereoselective Pd-Catalyzed Access to
 Trisubstituted Cyclobutane Scaffolds Having Three Contiguous
 Stereocenters and an All-cis Stereochemistry
;
_journal_name_full 'Journal of Organic Chemistry'
_journal_page_first 11911
_journal_page_last 11934
_journal_paper_doi 10.1021/jo4019733
_journal_volume 78
_journal_year 2013
_chemical_formula_moiety 'C27 H22 Br2 N2 O'
_chemical_formula_sum 'C27 H22 Br2 N2 O'
_chemical_formula_weight 550.29
_chemical_name_systematic
;
 ? 
;
_space_group_crystal_system monoclinic
_space_group_IT_number 14
_space_group_name_Hall '-P 2ybc'
_space_group_name_H-M_alt 'P 1 21/c 1'
_symmetry_space_group_name_Hall '-P 2ybc'
_symmetry_space_group_name_H-M 'P 1 21/c 1'
_atom_sites_solution_hydrogens geom
_atom_sites_solution_primary direct
_atom_sites_solution_secondary difmap
_audit_creation_date 2013-10-14
_audit_creation_method
;
  Olex2 1.1
  (compiled 2011.11.01 svn.r2039, GUI svn.r3906)
;
_cell_angle_alpha 90.00
_cell_angle_beta 109.811(3)
_cell_angle_gamma 90.00
_cell_formula_units_Z 4
_cell_length_a 8.7708(6)
_cell_length_b 30.023(2)
_cell_length_c 9.5960(6)
_cell_measurement_reflns_used 4264
_cell_measurement_temperature 296(2)
_cell_measurement_theta_max 19.530
_cell_measurement_theta_min 2.632
_cell_volume 2377.3(3)
_computing_data_reduction 'SAINT v7.68A (Bruker, 2009)'
_computing_molecular_graphics
;
O. V. Dolomanov, L. J. Bourhis, R. J. Gildea, J. A. K. Howard and H. Puschmann,
OLEX2: a complete structure solution, refinement and analysis program.
J. Appl. Cryst. (2009). 42, 339-341.
;
_computing_publication_material
;
O. V. Dolomanov, L. J. Bourhis, R. J. Gildea, J. A. K. Howard and H. Puschmann,
OLEX2: a complete structure solution, refinement and analysis program.
J. Appl. Cryst. (2009). 42, 339-341.
;
_computing_structure_refinement
;
SHELXL, G.M. Sheldrick, Acta Cryst.
2008). A64, 112-122
;
_computing_structure_solution 'SHELXS-97 (Sheldrick, 1990)'
_diffrn_ambient_temperature 296.15
_diffrn_measured_fraction_theta_full 1.000
_diffrn_measured_fraction_theta_max 1.000
_diffrn_radiation_monochromator graphite
_diffrn_radiation_type 'MO K\a'
_diffrn_radiation_wavelength 0.71073
_diffrn_reflns_av_R_equivalents 0.0366
_diffrn_reflns_av_unetI/netI 0.0381
_diffrn_reflns_limit_h_max 6
_diffrn_reflns_limit_h_min -10
_diffrn_reflns_limit_k_max 35
_diffrn_reflns_limit_k_min -35
_diffrn_reflns_limit_l_max 11
_diffrn_reflns_limit_l_min -8
_diffrn_reflns_number 22697
_diffrn_reflns_theta_full 25.03
_diffrn_reflns_theta_max 25.03
_diffrn_reflns_theta_min 1.36
_diffrn_source 'fine-focus sealed tube'
_exptl_absorpt_coefficient_mu 3.432
_exptl_absorpt_correction_T_max 0.7461
_exptl_absorpt_correction_T_min 0.6303
_exptl_absorpt_correction_type multi-scan
_exptl_absorpt_process_details
;
SADABS-2008/1 (Bruker,2008) was used for absorption correction.
R(int) was 0.0575 before and 0.0407 after correction.
The Ratio of minimum to maximum transmission is 0.8448.
The \l/2 correction factor is 0.0015.
;
_exptl_crystal_density_diffrn 1.537
_exptl_crystal_F_000 1104
_refine_diff_density_max 0.482
_refine_diff_density_min -0.452
_refine_diff_density_rms 0.045
_refine_ls_extinction_method none
_refine_ls_goodness_of_fit_ref 1.012
_refine_ls_hydrogen_treatment mixed
_refine_ls_matrix_type full
_refine_ls_number_parameters 290
_refine_ls_number_reflns 4201
_refine_ls_number_restraints 0
_refine_ls_restrained_S_all 1.012
_refine_ls_R_factor_all 0.0986
_refine_ls_R_factor_gt 0.0432
_refine_ls_shift/su_max 0.000
_refine_ls_shift/su_mean 0.000
_refine_ls_structure_factor_coef Fsqd
_refine_ls_weighting_details 'calc w=1/[\s^2^(Fo^2^)+(0.0366P)^2^+1.6297P] where P=(Fo^2^+2Fc^2^)/3'
_refine_ls_weighting_scheme calc
_refine_ls_wR_factor_gt 0.0887
_refine_ls_wR_factor_ref 0.1082
_reflns_number_gt 2331
_reflns_number_total 4201
_reflns_threshold_expression >2sigma(I)
_cod_data_source_file jo4019733_si_008.cif
_cod_data_source_block sci192_pr1455_b2_0m
_cod_original_cell_volume 2377.4(3)
_cod_database_code 4028811

loop_
_space_group_symop_id
_space_group_symop_operation_xyz
1 'x, y, z'
2 '-x, y+1/2, -z+1/2'
3 '-x, -y, -z'
4 'x, -y-1/2, z-1/2'

loop_
_atom_site_label
_atom_site_type_symbol
_atom_site_fract_x
_atom_site_fract_y
_atom_site_fract_z
_atom_site_U_iso_or_equiv
_atom_site_adp_type
_atom_site_occupancy
_atom_site_symmetry_multiplicity
_atom_site_calc_flag
_atom_site_refinement_flags
Br1 Br 0.84883(8) -0.03487(2) 1.08795(8) 0.1340(3) Uani 1 1 d .
Br2 Br 0.37507(7) 0.363489(18) 0.60941(6) 0.0998(2) Uani 1 1 d .
O1 O 0.6757(3) 0.16726(9) 0.7832(3) 0.0666(7) Uani 1 1 d .
N1 N 0.8378(4) 0.19792(11) 0.4454(3) 0.0592(8) Uani 1 1 d .
N2 N 0.8387(3) 0.13906(10) 0.6681(3) 0.0513(7) Uani 1 1 d .
C1 C 0.8765(6) 0.21380(19) 0.2165(5) 0.0897(15) Uani 1 1 d .
H1 H 0.8779 0.2352 0.1469 0.108 Uiso 1 1 calc R
C2 C 0.8402(5) 0.22586(16) 0.3411(5) 0.0763(12) Uani 1 1 d .
H2 H 0.8160 0.2556 0.3514 0.092 Uiso 1 1 calc R
C3 C 0.8719(4) 0.15448(13) 0.4284(4) 0.0510(9) Uani 1 1 d .
C4 C 0.8677(4) 0.12319(13) 0.5386(4) 0.0495(9) Uani 1 1 d .
C5 C 0.6892(4) 0.14905(12) 0.6736(4) 0.0542(9) Uani 1 1 d .
C6 C 0.5454(4) 0.13336(14) 0.5471(4) 0.0657(11) Uani 1 1 d .
H6 H 0.5701 0.1272 0.4567 0.079 Uiso 1 1 calc R
C7 C 0.4566(5) 0.09372(15) 0.5959(5) 0.0715(12) Uani 1 1 d .
H7 H 0.3990 0.0761 0.5078 0.086 Uiso 1 1 calc R
C8 C 0.5479(5) 0.06245(15) 0.7159(5) 0.0691(12) Uani 1 1 d .
C9 C 0.6243(6) 0.02518(17) 0.6838(6) 0.0870(14) Uani 1 1 d .
H9 H 0.6151 0.0195 0.5861 0.104 Uiso 1 1 calc R
C10 C 0.7134(6) -0.00367(17) 0.7936(8) 0.0986(16) Uani 1 1 d .
H10 H 0.7648 -0.0281 0.7698 0.118 Uiso 1 1 calc R
C11 C 0.7253(6) 0.00392(17) 0.9355(7) 0.0906(15) Uani 1 1 d .
C12 C 0.3778(5) 0.30098(15) 0.5796(4) 0.0708(12) Uani 1 1 d .
C13 C 0.2805(5) 0.27387(19) 0.6273(5) 0.0856(14) Uani 1 1 d .
H13 H 0.2115 0.2861 0.6724 0.103 Uiso 1 1 calc R
C14 C 0.2845(5) 0.22858(18) 0.6086(5) 0.0806(13) Uani 1 1 d .
H14 H 0.2169 0.2104 0.6402 0.097 Uiso 1 1 calc R
C15 C 0.3872(4) 0.20958(16) 0.5436(4) 0.0671(11) Uani 1 1 d .
C16 C 0.4819(5) 0.23813(19) 0.4949(5) 0.0848(14) Uani 1 1 d .
H16 H 0.5506 0.2262 0.4492 0.102 Uiso 1 1 calc R
C17 C 0.4785(5) 0.28329(19) 0.5113(5) 0.0847(14) Uani 1 1 d .
H17 H 0.5433 0.3017 0.4768 0.102 Uiso 1 1 calc R
C18 C 0.3867(4) 0.16060(16) 0.5190(4) 0.0712(12) Uani 1 1 d .
H18 H 0.3166 0.1548 0.4169 0.085 Uiso 1 1 calc R
C19 C 0.3372(5) 0.12799(15) 0.6201(5) 0.0788(13) Uani 1 1 d .
H19A H 0.3655 0.1381 0.7218 0.095 Uiso 1 1 calc R
H19B H 0.2247 0.1187 0.5808 0.095 Uiso 1 1 calc R
C20 C 0.9000(5) 0.07971(14) 0.5233(5) 0.0675(11) Uani 1 1 d .
H20 H 0.8979 0.0595 0.5961 0.081 Uiso 1 1 calc R
C21 C 0.9366(6) 0.06459(16) 0.3999(6) 0.0864(14) Uani 1 1 d .
H21 H 0.9579 0.0346 0.3911 0.104 Uiso 1 1 calc R
C22 C 0.9410(5) 0.09373(18) 0.2940(5) 0.0830(13) Uani 1 1 d .
H22 H 0.9656 0.0835 0.2127 0.100 Uiso 1 1 calc R
C23 C 0.9091(4) 0.13897(15) 0.3044(4) 0.0622(10) Uani 1 1 d .
C24 C 0.9097(5) 0.1711(2) 0.1966(5) 0.0857(14) Uani 1 1 d .
H24 H 0.9329 0.1627 0.1127 0.103 Uiso 1 1 calc R
C25 C 0.9812(4) 0.15272(15) 0.7905(4) 0.0710(12) Uani 1 1 d .
H25A H 1.0026 0.1837 0.7801 0.107 Uiso 1 1 calc R
H25B H 1.0728 0.1353 0.7898 0.107 Uiso 1 1 calc R
H25C H 0.9625 0.1482 0.8824 0.107 Uiso 1 1 calc R
C26 C 0.5637(6) 0.06867(17) 0.8627(6) 0.0862(13) Uani 1 1 d .
H26 H 0.5147 0.0933 0.8887 0.103 Uiso 1 1 calc R
C27 C 0.6496(6) 0.03961(18) 0.9715(6) 0.0941(15) Uani 1 1 d .
H27 H 0.6561 0.0442 1.0692 0.113 Uiso 1 1 calc R

loop_
_atom_site_aniso_label
_atom_site_aniso_U_11
_atom_site_aniso_U_22
_atom_site_aniso_U_33
_atom_site_aniso_U_23
_atom_site_aniso_U_13
_atom_site_aniso_U_12
Br1 0.1173(5) 0.0836(4) 0.1682(7) 0.0214(4) 0.0053(4) -0.0100(3)
Br2 0.1143(4) 0.1014(4) 0.0854(4) 0.0246(3) 0.0360(3) 0.0158(3)
O1 0.0562(15) 0.095(2) 0.0533(16) -0.0165(15) 0.0247(13) -0.0048(14)
N1 0.0591(19) 0.067(2) 0.057(2) 0.0041(17) 0.0263(16) 0.0051(16)
N2 0.0422(17) 0.071(2) 0.0415(16) -0.0020(15) 0.0159(15) -0.0007(15)
C1 0.095(4) 0.116(5) 0.068(3) 0.025(3) 0.042(3) 0.006(3)
C2 0.081(3) 0.081(3) 0.072(3) 0.020(3) 0.033(3) 0.008(2)
C3 0.040(2) 0.071(3) 0.041(2) -0.0028(19) 0.0130(17) -0.0031(18)
C4 0.0374(19) 0.064(3) 0.047(2) -0.0045(19) 0.0153(17) -0.0013(17)
C5 0.052(2) 0.064(3) 0.049(2) -0.0007(19) 0.020(2) -0.0045(18)
C6 0.043(2) 0.100(3) 0.054(2) -0.016(2) 0.0169(19) -0.007(2)
C7 0.045(2) 0.093(3) 0.073(3) -0.022(3) 0.016(2) -0.011(2)
C8 0.051(2) 0.074(3) 0.082(3) -0.025(3) 0.021(2) -0.016(2)
C9 0.072(3) 0.090(4) 0.096(4) -0.035(3) 0.024(3) -0.012(3)
C10 0.080(3) 0.074(4) 0.129(5) -0.026(4) 0.019(4) -0.002(3)
C11 0.075(3) 0.070(3) 0.116(5) -0.009(3) 0.017(3) -0.019(3)
C12 0.060(3) 0.094(3) 0.055(3) 0.021(2) 0.015(2) 0.014(2)
C13 0.076(3) 0.110(4) 0.087(3) 0.012(3) 0.049(3) 0.016(3)
C14 0.063(3) 0.101(4) 0.090(3) 0.011(3) 0.043(3) 0.004(3)
C15 0.039(2) 0.106(4) 0.056(2) 0.007(2) 0.016(2) 0.008(2)
C16 0.060(3) 0.114(4) 0.095(3) 0.013(3) 0.046(3) 0.014(3)
C17 0.062(3) 0.111(4) 0.088(3) 0.027(3) 0.035(3) 0.009(3)
C18 0.039(2) 0.111(4) 0.061(3) -0.006(3) 0.013(2) 0.002(2)
C19 0.047(2) 0.103(4) 0.089(3) -0.008(3) 0.026(2) -0.009(2)
C20 0.068(3) 0.065(3) 0.071(3) 0.003(2) 0.024(2) 0.002(2)
C21 0.100(4) 0.072(3) 0.094(4) -0.018(3) 0.041(3) 0.011(3)
C22 0.084(3) 0.107(4) 0.067(3) -0.023(3) 0.037(3) 0.001(3)
C23 0.056(2) 0.086(3) 0.047(2) -0.007(2) 0.0218(19) 0.002(2)
C24 0.083(3) 0.135(5) 0.051(3) -0.003(3) 0.038(2) -0.004(3)
C25 0.049(2) 0.108(3) 0.053(2) -0.010(2) 0.012(2) -0.004(2)
C26 0.093(3) 0.082(3) 0.087(4) -0.008(3) 0.035(3) 0.007(3)
C27 0.100(4) 0.091(4) 0.089(4) -0.004(3) 0.029(3) -0.006(3)

loop_
_atom_type_symbol
_atom_type_description
_atom_type_scat_dispersion_real
_atom_type_scat_dispersion_imag
_atom_type_scat_source
C C 0.0033 0.0016 'International Tables Vol C Tables 4.2.6.8 and 6.1.1.4'
H H 0.0000 0.0000 'International Tables Vol C Tables 4.2.6.8 and 6.1.1.4'
Br Br -0.2901 2.4595 'International Tables Vol C Tables 4.2.6.8 and 6.1.1.4'
N N 0.0061 0.0033 'International Tables Vol C Tables 4.2.6.8 and 6.1.1.4'
O O 0.0106 0.0060 'International Tables Vol C Tables 4.2.6.8 and 6.1.1.4'

loop_
_geom_angle_atom_site_label_1
_geom_angle_atom_site_label_2
_geom_angle_atom_site_label_3
_geom_angle
C2 N1 C3 117.4(3)
C4 N2 C25 115.9(3)
C5 N2 C4 124.2(3)
C5 N2 C25 118.8(3)
C2 C1 H1 120.1
C24 C1 H1 120.1
C24 C1 C2 119.8(4)
N1 C2 C1 124.0(4)
N1 C2 H2 118.0
C1 C2 H2 118.0
N1 C3 C4 118.8(3)
N1 C3 C23 122.7(3)
C23 C3 C4 118.6(4)
C3 C4 N2 118.8(3)
C20 C4 N2 121.3(3)
C20 C4 C3 119.8(3)
O1 C5 N2 120.3(3)
O1 C5 C6 122.3(3)
N2 C5 C6 117.1(3)
C5 C6 H6 113.5
C5 C6 C7 111.2(3)
C5 C6 C18 115.6(3)
C7 C6 H6 113.5
C18 C6 H6 113.5
C18 C6 C7 86.9(3)
C6 C7 H7 108.2
C8 C7 C6 120.9(3)
C8 C7 H7 108.2
C8 C7 C19 121.3(4)
C19 C7 C6 88.3(3)
C19 C7 H7 108.2
C9 C8 C7 120.6(4)
C26 C8 C7 123.0(4)
C26 C8 C9 116.4(5)
C8 C9 H9 119.1
C10 C9 C8 121.7(5)
C10 C9 H9 119.1
C9 C10 H10 120.2
C11 C10 C9 119.6(5)
C11 C10 H10 120.2
C10 C11 Br1 120.2(5)
C10 C11 C27 120.6(5)
C27 C11 Br1 119.1(5)
C13 C12 Br2 119.8(4)
C13 C12 C17 120.4(5)
C17 C12 Br2 119.8(4)
C12 C13 H13 120.0
C12 C13 C14 119.9(4)
C14 C13 H13 120.0
C13 C14 H14 119.4
C13 C14 C15 121.2(4)
C15 C14 H14 119.4
C14 C15 C18 120.8(4)
C16 C15 C14 117.1(5)
C16 C15 C18 121.9(4)
C15 C16 H16 118.7
C17 C16 C15 122.6(4)
C17 C16 H16 118.7
C12 C17 H17 120.6
C16 C17 C12 118.8(4)
C16 C17 H17 120.6
C6 C18 H18 107.5
C15 C18 C6 122.5(3)
C15 C18 H18 107.5
C15 C18 C19 120.9(4)
C19 C18 C6 89.1(3)
C19 C18 H18 107.5
C7 C19 C18 88.8(3)
C7 C19 H19A 113.9
C7 C19 H19B 113.9
C18 C19 H19A 113.9
C18 C19 H19B 113.9
H19A C19 H19B 111.1
C4 C20 H20 119.4
C4 C20 C21 121.3(4)
C21 C20 H20 119.4
C20 C21 H21 120.1
C22 C21 C20 119.9(4)
C22 C21 H21 120.1
C21 C22 H22 119.4
C21 C22 C23 121.2(4)
C23 C22 H22 119.4
C3 C23 C24 116.7(4)
C22 C23 C3 119.3(4)
C22 C23 C24 124.0(4)
C1 C24 C23 119.5(4)
C1 C24 H24 120.3
C23 C24 H24 120.3
N2 C25 H25A 109.5
N2 C25 H25B 109.5
N2 C25 H25C 109.5
H25A C25 H25B 109.5
H25A C25 H25C 109.5
H25B C25 H25C 109.5
C8 C26 H26 119.0
C27 C26 C8 122.0(5)
C27 C26 H26 119.0
C11 C27 C26 119.7(5)
C11 C27 H27 120.2
C26 C27 H27 120.2

loop_
_geom_bond_atom_site_label_1
_geom_bond_atom_site_label_2
_geom_bond_distance
Br1 C11 1.896(5)
Br2 C12 1.900(5)
O1 C5 1.227(4)
N1 C2 1.312(5)
N1 C3 1.360(4)
N2 C4 1.432(4)
N2 C5 1.363(4)
N2 C25 1.454(4)
C1 H1 0.9300
C1 C2 1.386(6)
C1 C24 1.343(6)
C2 H2 0.9300
C3 C4 1.425(5)
C3 C23 1.415(5)
C4 C20 1.354(5)
C5 C6 1.499(5)
C6 H6 0.9800
C6 C7 1.578(5)
C6 C18 1.557(5)
C7 H7 0.9800
C7 C8 1.491(6)
C7 C19 1.541(6)
C8 C9 1.391(6)
C8 C26 1.381(6)
C9 H9 0.9300
C9 C10 1.383(7)
C10 H10 0.9300
C10 C11 1.350(7)
C11 C27 1.365(7)
C12 C13 1.366(6)
C12 C17 1.372(6)
C13 H13 0.9300
C13 C14 1.374(6)
C14 H14 0.9300
C14 C15 1.380(6)
C15 C16 1.380(6)
C15 C18 1.489(6)
C16 H16 0.9300
C16 C17 1.367(6)
C17 H17 0.9300
C18 H18 0.9800
C18 C19 1.541(6)
C19 H19A 0.9700
C19 H19B 0.9700
C20 H20 0.9300
C20 C21 1.403(6)
C21 H21 0.9300
C21 C22 1.352(6)
C22 H22 0.9300
C22 C23 1.397(6)
C23 C24 1.416(6)
C24 H24 0.9300
C25 H25A 0.9600
C25 H25B 0.9600
C25 H25C 0.9600
C26 H26 0.9300
C26 C27 1.373(6)
C27 H27 0.9300
